data_2003909
loop_
_publ_author_name
'Fl\"orke, U.'
'Haupt, H.-J.'

_publ_section_title \m-Phenylphosphido-\m-[(pentacarbonylmanganese)phenylphosphido]-bis(tetracarbonylrhenium)
_journal_issue 9
_journal_name_full 'Acta Crystallographica Section C'
_journal_page_first 1776
_journal_page_last 1778
_journal_paper_doi 10.1107/S0108270195003969
_journal_volume 51
_journal_year 1995
_chemical_formula_sum 'C25 H11 Mn O13 P2 Re2'
_chemical_formula_weight 1008.64
_chemical_name_systematic 'not as in title!'
_space_group_IT_number 14
_symmetry_cell_setting monoclinic
_symmetry_space_group_name_Hall '-P 2ybc'
_symmetry_space_group_name_H-M 'P 1 21/c 1'
_audit_creation_method SHELXL
_cell_angle_alpha 90.00
_cell_angle_beta 94.130(10)
_cell_angle_gamma 90.00
_cell_formula_units_Z 8
_cell_length_a 14.4600(10)
_cell_length_b 13.158(2)
_cell_length_c 31.733(5)
_cell_measurement_reflns_used 40
_cell_measurement_temperature 293(2)
_cell_measurement_theta_max 18
_cell_measurement_theta_min 7
_cell_volume 6022.0(14)
_computing_structure_refinement 'SHELXL93 (Sheldrick, 1993)'
_computing_structure_solution 'SHELXS86 (Sheldrick, 1990)'
_diffrn_ambient_temperature 293(2)
_diffrn_measurement_device 'Siemens R3m'
_diffrn_measurement_method \w-2\q
_diffrn_radiation_monochromator graphite
_diffrn_radiation_source 'fine-focus sealed tube'
_diffrn_radiation_type MoK\a
_diffrn_radiation_wavelength .71073
_diffrn_reflns_av_R_equivalents .0346
_diffrn_reflns_av_sigmaI/netI 0.0815
_diffrn_reflns_limit_h_max 17
_diffrn_reflns_limit_h_min -017
_diffrn_reflns_limit_k_max 15
_diffrn_reflns_limit_k_min -015
_diffrn_reflns_limit_l_max 37
_diffrn_reflns_limit_l_min 0
_diffrn_reflns_number 10742
_diffrn_reflns_theta_max 25.06
_diffrn_reflns_theta_min 1.98
_diffrn_standards_decay_% 3
_diffrn_standards_interval_count 400
_diffrn_standards_number 3
_exptl_absorpt_coefficient_mu 8.69
_exptl_absorpt_correction_T_max .988
_exptl_absorpt_correction_T_min .476
_exptl_absorpt_correction_type 'empirical, \y scans'
_exptl_crystal_colour yellow
_exptl_crystal_density_diffrn 2.225
_exptl_crystal_description prism
_exptl_crystal_F_000 3760
_exptl_crystal_size_max .42
_exptl_crystal_size_mid .33
_exptl_crystal_size_min .21
_refine_diff_density_max 1.767
_refine_diff_density_min -01.368
_refine_ls_extinction_coef .00011(2)
_refine_ls_extinction_method 'SHELXL93 (Sheldrck, 1993)'
_refine_ls_goodness_of_fit_all 1.045
_refine_ls_goodness_of_fit_obs 1.172
_refine_ls_hydrogen_treatment noref
_refine_ls_matrix_type full
_refine_ls_number_parameters 776
_refine_ls_number_reflns 10522
_refine_ls_number_restraints 24
_refine_ls_restrained_S_all 1.044
_refine_ls_restrained_S_obs 1.170
_refine_ls_R_factor_all 0.1036
_refine_ls_R_factor_obs .0548
_refine_ls_shift/esd_max .001
_refine_ls_shift/esd_mean 0.000
_refine_ls_structure_factor_coef Fsqd
_refine_ls_weighting_details 'w=1/[\s^2^(Fo^2^)+(0.0531P)^2^] where P=(Fo^2^+2F~c~^2^)/3'
_refine_ls_weighting_scheme calc
_refine_ls_wR_factor_all .1215
_refine_ls_wR_factor_obs .1044
_reflns_number_observed 6476
_reflns_number_total 10522
_reflns_observed_criterion >2sigma(I)
_cod_data_source_file jz1040.cif
_cod_data_source_block I
_cod_depositor_comments
;
The following automatic conversions were performed:

'_refine_ls_weighting_scheme' value 'calc
w=1/[\s^2^(Fo^2^)+(0.0531P)^2^] where P=(Fo^2^+2F~c~^2^)/3' was
changed to 'calc'. New tag '_refine_ls_weighting_details' was
created. The value of the new tag was set to
'w=1/[\s^2^(Fo^2^)+(0.0531P)^2^] where P=(Fo^2^+2F~c~^2^)/3'.

Automatic conversion script
Id: cif_fix_values 3143 2015-03-26 13:38:13Z robertas 
;
_cod_original_cell_volume 6021.9(14)
_cod_original_sg_symbol_H-M 'P 21/c'
_cod_database_code 2003909

loop_
_symmetry_equiv_pos_as_xyz
'x, y, z'
'-x, y+1/2, -z+1/2'
'-x, -y, -z'
'x, -y-1/2, z-1/2'

loop_
_atom_site_aniso_label
_atom_site_aniso_U_11
_atom_site_aniso_U_22
_atom_site_aniso_U_33
_atom_site_aniso_U_12
_atom_site_aniso_U_13
_atom_site_aniso_U_23
Re1 0.0243(3) 0.0328(3) 0.0265(3) -0.0005(2) 0.0036(2) -0.0043(3)
Re2 0.0262(3) 0.0267(3) 0.0322(3) -0.0011(2) 0.0036(2) 0.0000(2)
Mn1 0.0307(12) 0.0419(13) 0.0406(14) 0.0015(10) -0.0055(10) 0.0088(11)
P1 0.024(2) 0.038(2) 0.027(2) -0.002(2) 0.005(2) -0.001(2)
P2 0.025(2) 0.026(2) 0.027(2) -0.0010(15) 0.0047(15) 0.005(2)
C1 0.034(8) 0.077(12) 0.027(9) -0.001(8) 0.011(7) 0.007(8)
O1 0.087(10) 0.110(11) 0.051(9) -0.003(8) 0.031(8) 0.007(8)
C2 0.029(8) 0.024(8) 0.071(13) 0.016(6) 0.008(8) 0.004(8)
O2 0.080(9) 0.074(8) 0.042(8) 0.030(7) 0.010(6) 0.034(7)
C3 0.037(9) 0.055(10) 0.033(9) -0.012(8) 0.003(7) -0.006(8)
O3 0.056(7) 0.054(7) 0.078(9) -0.024(6) 0.001(7) -0.021(7)
C4 0.039(9) 0.044(9) 0.031(9) -0.012(7) -0.002(7) -0.003(7)
O4 0.043(7) 0.072(8) 0.079(9) 0.024(6) 0.018(6) -0.011(7)
C5 0.030(8) 0.035(8) 0.036(9) 0.003(6) -0.008(7) -0.015(7)
O5 0.070(8) 0.057(7) 0.040(7) -0.005(6) 0.004(6) 0.013(6)
C6 0.021(7) 0.042(9) 0.059(11) -0.010(7) -0.002(7) 0.005(8)
O6 0.067(8) 0.054(7) 0.053(8) -0.029(6) -0.015(6) 0.000(6)
C7 0.058(10) 0.035(8) 0.036(9) 0.001(7) -0.016(7) 0.017(7)
O7 0.115(11) 0.052(7) 0.072(10) -0.002(7) -0.007(8) 0.035(7)
C8 0.049(10) 0.031(8) 0.056(11) 0.005(7) 0.009(8) 0.003(8)
O8 0.068(8) 0.053(7) 0.110(11) 0.016(6) 0.039(8) -0.023(7)
C9 0.033(9) 0.044(10) 0.060(12) 0.011(7) -0.009(8) 0.019(9)
O9 0.108(12) 0.060(9) 0.102(12) 0.037(8) -0.002(9) -0.019(8)
C10 0.036(9) 0.057(10) 0.060(11) 0.002(8) -0.011(8) 0.013(9)
O10 0.058(8) 0.088(9) 0.073(9) -0.016(7) 0.016(7) 0.037(8)
C11 0.039(9) 0.079(13) 0.031(9) 0.011(9) -0.009(7) -0.011(9)
O11 0.039(7) 0.089(9) 0.076(9) -0.024(7) 0.010(6) 0.001(7)
C12 0.039(9) 0.079(13) 0.026(9) -0.007(9) -0.001(7) -0.006(9)
O12 0.068(9) 0.078(9) 0.073(10) -0.009(7) 0.005(7) -0.022(8)
C13 0.037(9) 0.073(12) 0.056(12) -0.005(9) 0.001(8) 0.026(10)
O13 0.055(8) 0.159(15) 0.090(11) 0.016(9) -0.030(8) 0.076(11)
C31 0.015(6) 0.039(8) 0.041(9) 0.000(6) -0.006(6) -0.011(7)
C32 0.027(8) 0.076(12) 0.058(12) -0.009(8) -0.017(8) -0.012(10)
C33 0.069(14) 0.106(17) 0.077(16) 0.030(13) -0.035(12) -0.005(13)
C34 0.074(16) 0.073(15) 0.14(3) 0.026(13) -0.033(17) -0.013(17)
C35 0.014(8) 0.074(14) 0.17(3) 0.014(9) 0.011(12) -0.039(16)
C36 0.041(11) 0.081(14) 0.14(2) -0.001(10) 0.036(12) -0.041(14)
C41 0.020(7) 0.038(8) 0.029(8) -0.009(6) -0.001(6) 0.004(6)
C42 0.042(9) 0.041(9) 0.042(9) -0.013(7) 0.019(7) -0.011(7)
C43 0.058(11) 0.077(13) 0.049(11) -0.024(10) 0.028(9) -0.022(10)
C44 0.062(11) 0.059(11) 0.039(10) -0.019(9) 0.011(8) 0.013(9)
C45 0.062(12) 0.050(10) 0.080(15) -0.016(9) 0.020(11) 0.031(10)
C46 0.031(8) 0.041(8) 0.035(9) -0.004(7) 0.008(7) -0.008(7)
Re3 0.0250(3) 0.0337(3) 0.0327(3) 0.0002(2) 0.0055(2) -0.0050(3)
Re4 0.0297(3) 0.0297(3) 0.0409(4) -0.0025(3) 0.0047(3) -0.0049(3)
Mn2 0.0308(12) 0.0461(14) 0.0428(15) 0.0037(10) 0.0004(11) 0.0087(11)
P3 0.027(2) 0.037(2) 0.034(2) -0.001(2) 0.005(2) 0.001(2)
P4 0.026(2) 0.028(2) 0.027(2) 0.0011(15) 0.0061(15) 0.002(2)
C14 0.034(9) 0.051(10) 0.057(11) -0.008(8) 0.007(8) -0.013(8)
O14 0.047(7) 0.085(9) 0.092(10) 0.021(7) 0.029(7) -0.011(8)
C15 0.019(7) 0.040(8) 0.033(9) 0.017(6) -0.003(6) 0.007(7)
O15 0.079(9) 0.067(8) 0.053(8) 0.019(7) 0.006(7) 0.007(7)
C16 0.050(10) 0.035(8) 0.046(11) 0.005(7) 0.008(8) -0.001(8)
O16 0.079(9) 0.125(12) 0.032(7) -0.015(8) 0.008(7) 0.022(8)
C17 0.032(8) 0.037(9) 0.071(12) -0.005(7) 0.009(8) -0.022(8)
O17 0.060(8) 0.053(7) 0.089(10) -0.012(6) 0.017(7) -0.020(7)
C18 0.043(9) 0.059(11) 0.038(10) 0.008(8) 0.010(8) 0.000(8)
O18 0.074(8) 0.074(8) 0.042(7) 0.003(7) 0.000(6) 0.017(7)
C19 0.044(10) 0.051(10) 0.066(13) 0.001(8) 0.023(9) 0.004(9)
O19 0.068(9) 0.069(9) 0.128(13) 0.000(7) 0.031(9) -0.049(9)
C20 0.046(9) 0.044(9) 0.042(10) -0.007(8) -0.015(8) -0.010(8)
O20 0.066(9) 0.076(9) 0.103(11) -0.024(7) 0.009(8) -0.041(8)
C21 0.068(12) 0.041(10) 0.079(14) 0.004(9) 0.028(10) 0.023(10)
O21 0.125(12) 0.050(8) 0.081(11) -0.007(8) 0.012(9) 0.017(7)
C22 0.045(10) 0.067(11) 0.024(9) -0.011(8) 0.003(7) 0.002(8)
O22 0.058(8) 0.081(9) 0.068(9) -0.007(7) -0.009(7) -0.010(8)
C23 0.031(9) 0.054(11) 0.081(14) 0.009(8) 0.000(9) -0.001(10)
O23 0.097(11) 0.054(8) 0.085(11) 0.016(8) -0.020(8) -0.011(8)
C24 0.057(11) 0.061(11) 0.045(11) 0.009(9) 0.000(9) 0.014(9)
O24 0.060(8) 0.079(9) 0.091(11) -0.027(7) 0.010(8) 0.017(8)
C25 0.031(9) 0.045(10) 0.072(12) -0.006(8) -0.003(8) 0.008(9)
O25 0.041(7) 0.096(10) 0.086(10) -0.006(7) 0.004(7) 0.020(8)
C26 0.057(12) 0.071(13) 0.070(14) 0.009(10) 0.002(10) 0.019(11)
O26 0.067(9) 0.128(13) 0.066(10) 0.011(9) -0.016(7) 0.032(9)
C51 0.036(8) 0.027(7) 0.042(9) -0.006(6) 0.006(7) -0.013(7)
C52 0.032(9) 0.086(13) 0.052(11) 0.019(9) -0.017(8) -0.014(10)
C53 0.047(11) 0.092(15) 0.071(14) 0.020(10) 0.001(10) -0.012(12)
C54 0.022(8) 0.083(13) 0.083(15) 0.006(9) -0.013(9) 0.009(12)
C55 0.042(11) 0.119(18) 0.078(15) 0.005(12) -0.021(10) 0.038(14)
C56 0.041(9) 0.062(11) 0.044(10) 0.008(8) -0.005(8) 0.010(9)
C61 0.012(6) 0.039(8) 0.023(7) 0.002(6) 0.000(5) 0.006(6)
C62 0.031(8) 0.041(9) 0.051(10) 0.008(7) 0.016(7) 0.004(7)
C63 0.042(9) 0.032(8) 0.079(13) -0.008(7) 0.009(9) -0.002(9)
C64 0.042(10) 0.068(12) 0.068(13) -0.013(9) 0.006(9) 0.016(10)
C65 0.038(9) 0.063(11) 0.055(11) -0.005(8) 0.017(8) -0.013(9)
C66 0.051(10) 0.048(9) 0.041(9) -0.004(8) 0.014(8) -0.020(8)

loop_
_atom_site_label
_atom_site_occupancy
_atom_site_fract_x
_atom_site_fract_y
_atom_site_fract_z
_atom_site_U_iso_or_equiv
_atom_site_thermal_displace_type
_atom_site_calc_flag
_atom_site_refinement_flags
_atom_site_type_symbol
Re1 1 .33183(4) .93495(4) .15990(2) .02779(15) Uani d . Re
Re2 1 .35153(4) .67330(4) .09806(2) .0283(2) Uani d . Re
Mn1 1 .57918(14) .7552(2) .19245(7) .0381(6) Uani d . Mn
P1 1 .2445(2) .7785(3) .13783(11) .0296(8) Uani d . P
P2 1 .4565(2) .8099(2) .13688(11) .0259(8) Uani d . P
C1 1 .3421(10) .8907(13) .2206(5) .045(4) Uani d . C
O1 1 .3442(9) .8727(11) .2550(4) .082(4) Uani d . O
C2 1 .3173(9) .9875(10) .0997(6) .041(4) Uani d . C
O2 1 .3102(8) 1.0186(9) .0678(4) .065(4) Uani d . O
C3 1 .4072(10) 1.0556(12) .1767(5) .042(4) Uani d . C
O3 1 .4479(8) 1.1226(8) .1885(4) .063(3) Uani d . O
C4 1 .2191(10) 1.0084(11) .1700(5) .038(4) Uani d . C
O4 1 .1509(7) 1.0493(9) .1776(4) .064(3) Uani d . O
C5 1 .3474(9) .7688(11) .0491(5) .034(3) Uani d . C
O5 1 .3423(8) .8228(8) .0211(3) .056(3) Uani d . O
C6 1 .2572(9) .5919(11) .0677(5) .041(4) Uani d . C
O6 1 .2025(8) .5404(8) .0510(4) .059(3) Uani d . O
C7 1 .3542(10) .5718(11) .1452(5) .044(4) Uani d . C
O7 1 .3455(9) .5094(9) .1686(4) .080(4) Uani d . O
C8 1 .4447(11) .5934(11) .0692(5) .045(4) Uani d . C
O8 1 .4937(8) .5449(9) .0522(4) .075(4) Uani d . O
C9 1 .5940(10) .6387(12) .1600(5) .046(4) Uani d . C
O9 1 .6027(10) .5715(10) .1390(5) .091(5) Uani d . O
C10 1 .4796(10) .6974(12) .2178(5) .052(4) Uani d . C
O10 1 .4161(8) .6662(9) .2320(4) .073(4) Uani d . O
C11 1 .6715(11) .8214(14) .1640(5) .050(4) Uani d . C
O11 1 .7303(8) .8600(10) .1482(4) .068(4) Uani d . O
C12 1 .5623(10) .8744(14) .2220(5) .049(4) Uani d . C
O12 1 .5530(8) .9451(10) .2421(4) .073(4) Uani d . O
C13 1 .6674(11) .7088(14) .2334(6) .056(5) Uani d . C
O13 1 .7223(8) .6824(12) .2567(4) .103(6) Uani d . O
C31 1 .1263(8) .8029(10) .1142(4) .032(3) Uani d D C
C32 1 .1112(10) .8173(11) .0712(5) .054(5) Uani d D C
H32 1 .1615(10) .8142(11) .0546(5) .065 Uiso calc R H
C33 1 .0241(13) .8362(15) .0521(7) .086(7) Uani d D C
H33 1 .0149(13) .8437(15) .0229(7) .103 Uiso calc R H
C34 1 -.0494(16) .8437(16) .0778(7) .099(9) Uani d D C
H34 1 -0.1085(16) .8596(16) .0661(7) .119 Uiso calc R H
C35 1 -.0346(10) .8274(14) .1207(8) .086(8) Uani d D C
H35 1 -.0852(10) .8262(14) .1371(8) .103 Uiso calc R H
C36 1 .0528(11) .8129(14) .1398(7) .086(7) Uani d D C
H36 1 .0625(11) .8099(14) .1691(7) .103 Uiso calc R H
C41 1 .5284(8) .8670(8) .0977(4) .029(3) Uani d D C
C42 1 .5747(9) .8074(11) .0690(4) .041(4) Uani d D C
H42 1 .5679(9) .7372(11) .0702(4) .049 Uiso calc R H
C43 1 .6289(10) .8462(13) .0396(5) .060(5) Uani d D C
H43 1 .6603(10) .8029(13) .0224(5) .072 Uiso calc R H
C44 1 .6371(11) .9494(10) .0355(5) .053(4) Uani d D C
H44 1 .6735(11) .9763(10) .0152(5) .064 Uiso calc R H
C45 1 .5915(11) 1.0128(12) .0613(6) .063(5) Uani d D C
H45 1 .5978(11) 1.0829(12) .0589(6) .076 Uiso calc R H
C46 1 .5364(9) .9724(10) .0905(4) .035(3) Uani d D C
H46 1 .5027(9) 1.0166(10) .1063(4) .042 Uiso calc R H
Re3 1 .17028(4) .69585(4) .34468(2) .0303(2) Uani d . Re
Re4 1 .15000(4) .95426(4) .40875(2) .0333(2) Uani d . Re
Mn2 1 -.07376(15) .8798(2) .31053(7) .0400(6) Uani d . Mn
P3 1 .2576(2) .8506(3) .36861(12) .0323(9) Uani d . P
P4 1 .0454(2) .8210(2) .36727(11) .0268(8) Uani d . P
C14 1 .2832(11) .6216(12) .3322(5) .047(4) Uani d . C
O14 1 .3482(8) .5809(10) .3255(4) .074(4) Uani d . O
C15 1 .1796(8) .6405(10) .4022(5) .031(3) Uani d . C
O15 1 .1855(8) .6042(9) .4352(4) .067(3) Uani d . O
C16 1 .1632(11) .7434(11) .2856(5) .043(4) Uani d . C
O16 1 .1622(9) .7658(11) .2518(4) .078(4) Uani d . O
C17 1 .0917(10) .5833(11) .3246(5) .047(4) Uani d . C
O17 1 .0506(8) .5144(9) .3107(4) .067(4) Uani d . O
C18 1 .1514(10) .8513(13) .4551(5) .046(4) Uani d . C
O18 1 .1528(8) .7983(9) .4820(4) .064(3) Uani d . O
C19 1 .0574(11) 1.0294(12) .4370(6) .053(5) Uani d . C
O19 1 .0095(9) 1.0768(9) .4569(5) .087(5) Uani d . O
C20 1 .2440(11) 1.0327(11) .4406(5) .045(4) Uani d . C
O20 1 .3005(9) 1.0795(9) .4600(4) .082(4) Uani d . O
C21 1 .1511(12) 1.0552(12) .3649(6) .061(5) Uani d . C
O21 1 .1570(10) 1.1164(9) .3392(4) .085(4) Uani d . O
C22 1 -.0586(10) .7633(13) .2806(5) .045(4) Uani d . C
O22 1 -.0478(8) .6944(10) .2592(4) .070(4) Uani d . O
C23 1 -.0863(10) .9916(13) .3448(6) .056(5) Uani d . C
O23 1 -.0952(9) 1.0612(9) .3647(4) .080(4) Uani d . O
C24 1 .0261(12) .9382(13) .2859(5) .054(4) Uani d . C
O24 1 .0874(8) .9733(10) .2712(4) .076(4) Uani d . O
C25 1 -0.1669(10) .8151(12) .3376(6) .050(4) Uani d . C
O25 1 -0.2254(8) .7756(10) .3525(4) .075(4) Uani d . O
C26 1 -0.1565(13) .9278(14) .2715(6) .066(5) Uani d . C
O26 1 -0.2121(9) .9579(12) .2461(4) .088(5) Uani d . O
C51 1 .3757(9) .8292(9) .3922(4) .035(3) Uani d D C
C52 1 .4468(9) .8207(12) .3657(5) .058(5) Uani d D C
H52 1 .4348(9) .8298(12) .3367(5) .069 Uiso calc R H
C53 1 .5353(11) .7988(14) .3817(6) .070(6) Uani d D C
H53 1 .5822(11) .7892(14) .3635(6) .084 Uiso calc R H
C54 1 .5547(10) .7909(14) .4243(5) .063(5) Uani d D C
H54 1 .6153(10) .7816(14) .4355(5) .076 Uiso calc R H
C55 1 .4841(11) .7970(16) .4501(6) .081(7) Uani d D C
H55 1 .4963(11) .7886(16) .4791(6) .097 Uiso calc R H
C56 1 .3952(10) .8151(12) .4342(5) .050(4) Uani d D C
H56 1 .3477(10) .8178(12) .4524(5) .060 Uiso calc R H
C61 1 -.0290(8) .7617(8) .4057(4) .025(3) Uani d D C
C62 1 -.0417(8) .6567(10) .4072(4) .040(4) Uani d D C
H62 1 -.0107(8) .6147(10) .3894(4) .048 Uiso calc R H
C63 1 -.0998(10) .6152(11) .4351(5) .051(4) Uani d D C
H63 1 -0.1073(10) .5451(11) .4361(5) .061 Uiso calc R H
C64 1 -0.1467(11) .6758(11) .4611(5) .059(5) Uani d D C
H64 1 -0.1865(11) .6462(11) .4793(5) .071 Uiso calc R H
C65 1 -0.1364(10) .7790(12) .4611(5) .051(4) Uani d D C
H65 1 -0.1672(10) .8197(12) .4796(5) .061 Uiso calc R H
C66 1 -.0783(10) .8213(11) .4326(4) .046(4) Uani d D C
H66 1 -.0723(10) .8916(11) .4316(4) .055 Uiso calc R H

loop_
_atom_type_symbol
_atom_type_description
_atom_type_scat_source
_atom_type_scat_dispersion_real
_atom_type_scat_dispersion_imag
C C 'International Tables Vol C Tables 4.2.6.8 and 6.1.1.4' .0033 .0016
H H 'International Tables Vol C Tables 4.2.6.8 and 6.1.1.4' .0000 .0000
O O 'International Tables Vol C Tables 4.2.6.8 and 6.1.1.4' .0106 .0060
P P 'International Tables Vol C Tables 4.2.6.8 and 6.1.1.4' .1023 .0942
Mn Mn 'International Tables Vol C Tables 4.2.6.8 and 6.1.1.4' .3368 .7283
Re Re 'International Tables Vol C Tables 4.2.6.8 and 6.1.1.4' -01.0185 7.2310

loop_
_geom_angle_atom_site_label_1
_geom_angle_atom_site_label_2
_geom_angle_atom_site_label_3
_geom_angle
_geom_angle_publ_flag
C4 Re1 C3 90.5(6) n
C4 Re1 C1 89.5(6) n
C3 Re1 C1 88.4(6) n
C4 Re1 C2 87.4(6) n
C3 Re1 C2 89.9(6) n
C1 Re1 C2 176.5(6) n
C4 Re1 P1 92.5(4) n
C3 Re1 P1 177.0(4) n
C1 Re1 P1 91.8(5) n
C2 Re1 P1 90.0(4) n
C4 Re1 P2 167.0(4) n
C3 Re1 P2 101.8(4) n
C1 Re1 P2 94.7(4) n
C2 Re1 P2 88.7(4) n
P1 Re1 P2 75.15(11) y
C6 Re2 C8 87.4(6) n
C6 Re2 C5 88.9(6) n
C8 Re2 C5 87.6(6) n
C6 Re2 C7 88.7(6) n
C8 Re2 C7 90.8(6) n
C5 Re2 C7 177.1(6) n
C6 Re2 P1 96.9(4) n
C8 Re2 P1 175.7(5) n
C5 Re2 P1 93.4(4) n
C7 Re2 P1 88.4(5) n
C6 Re2 P2 169.5(4) n
C8 Re2 P2 101.1(5) n
C5 Re2 P2 85.3(4) n
C7 Re2 P2 97.3(4) n
P1 Re2 P2 74.82(11) y
C12 Mn1 C13 91.9(8) n
C12 Mn1 C10 89.6(7) n
C13 Mn1 C10 94.5(7) n
C12 Mn1 C9 176.9(7) n
C13 Mn1 C9 90.9(7) n
C10 Mn1 C9 91.5(7) n
C12 Mn1 C11 88.6(7) n
C13 Mn1 C11 90.7(7) n
C10 Mn1 C11 174.6(7) n
C9 Mn1 C11 90.1(7) n
C12 Mn1 P2 90.0(5) n
C13 Mn1 P2 177.3(5) n
C10 Mn1 P2 83.7(5) n
C9 Mn1 P2 87.2(5) n
C11 Mn1 P2 91.2(5) n
C31 P1 Re2 118.9(4) y
C31 P1 Re1 114.0(4) y
Re2 P1 Re1 106.37(12) y
C41 P2 Mn1 100.7(4) y
C41 P2 Re1 111.8(4) y
Mn1 P2 Re1 117.07(14) y
C41 P2 Re2 107.5(4) y
Mn1 P2 Re2 119.46(14) y
Re1 P2 Re2 100.30(11) y
O1 C1 Re1 174.6(15) n
O2 C2 Re1 177.9(14) n
O3 C3 Re1 175.8(14) n
O4 C4 Re1 176.8(13) n
O5 C5 Re2 178.0(12) n
O6 C6 Re2 177.0(13) n
O7 C7 Re2 170.6(14) n
O8 C8 Re2 176.4(15) n
O9 C9 Mn1 177.1(15) n
O10 C10 Mn1 176.2(14) n
O11 C11 Mn1 176.9(14) n
O12 C12 Mn1 176.5(15) n
O13 C13 Mn1 177.3(15) n
C32 C31 C36 119.5(15) n
C32 C31 P1 120.1(10) n
C36 C31 P1 120.3(12) n
C31 C32 C33 122.3(16) n
C32 C33 C34 117.8(19) n
C35 C34 C33 120.(2) n
C36 C35 C34 122.0(19) n
C35 C36 C31 118.2(18) n
C42 C41 C46 113.3(12) n
C42 C41 P2 121.9(9) n
C46 C41 P2 124.6(9) n
C43 C42 C41 123.9(13) n
C42 C43 C44 119.7(14) n
C43 C44 C45 119.9(15) n
C44 C45 C46 119.6(14) n
C45 C46 C41 123.3(13) n
C17 Re3 C15 91.3(7) n
C17 Re3 C14 91.7(6) n
C15 Re3 C14 90.0(6) n
C17 Re3 C16 86.6(7) n
C15 Re3 C16 176.6(6) n
C14 Re3 C16 87.3(6) n
C17 Re3 P3 174.4(4) n
C15 Re3 P3 91.2(4) n
C14 Re3 P3 93.3(4) n
C16 Re3 P3 91.2(4) n
C17 Re3 P4 99.9(4) n
C15 Re3 P4 88.9(4) n
C14 Re3 P4 168.3(4) n
C16 Re3 P4 94.1(4) n
P3 Re3 P4 75.10(11) y
C21 Re4 C20 88.2(7) n
C21 Re4 C19 91.4(7) n
C20 Re4 C19 88.2(7) n
C21 Re4 C18 178.6(8) n
C20 Re4 C18 90.4(7) n
C19 Re4 C18 88.7(6) n
C21 Re4 P3 88.3(5) n
C20 Re4 P3 96.8(5) n
C19 Re4 P3 174.9(5) n
C18 Re4 P3 91.8(4) n
C21 Re4 P4 97.7(6) n
C20 Re4 P4 169.3(5) n
C19 Re4 P4 100.5(5) n
C18 Re4 P4 83.7(5) n
P3 Re4 P4 74.60(11) y
C26 Mn2 C22 92.1(8) n
C26 Mn2 C23 92.2(8) n
C22 Mn2 C23 175.2(8) n
C26 Mn2 C25 90.6(8) n
C22 Mn2 C25 88.5(7) n
C23 Mn2 C25 89.3(7) n
C26 Mn2 C24 93.7(8) n
C22 Mn2 C24 90.2(7) n
C23 Mn2 C24 91.8(8) n
C25 Mn2 C24 175.5(7) n
C26 Mn2 P4 177.0(7) n
C22 Mn2 P4 90.7(5) n
C23 Mn2 P4 85.1(5) n
C25 Mn2 P4 90.6(5) n
C24 Mn2 P4 85.2(5) n
C51 P3 Re3 115.8(4) y
C51 P3 Re4 118.3(4) y
Re3 P3 Re4 106.42(13) y
C61 P4 Mn2 101.5(4) y
C61 P4 Re3 111.4(4) y
Mn2 P4 Re3 116.93(14) y
C61 P4 Re4 107.1(4) y
Mn2 P4 Re4 119.66(14) y
Re3 P4 Re4 100.21(11) y
O14 C14 Re3 178.7(13) n
O15 C15 Re3 177.2(13) n
O16 C16 Re3 176.1(14) n
O17 C17 Re3 174.7(13) n
O18 C18 Re4 176.5(15) n
O19 C19 Re4 172.8(16) n
O20 C20 Re4 179.7(12) n
O21 C21 Re4 176.1(17) n
O22 C22 Mn2 174.7(14) n
O23 C23 Mn2 177.9(17) n
O24 C24 Mn2 179.3(14) n
O25 C25 Mn2 177.1(16) n
O26 C26 Mn2 178.6(17) n
C56 C51 C52 118.5(14) n
C56 C51 P3 122.8(10) n
C52 C51 P3 118.5(10) n
C53 C52 C51 120.5(15) n
C54 C53 C52 120.1(16) n
C55 C54 C53 118.9(16) n
C54 C55 C56 121.1(17) n
C51 C56 C55 120.6(16) n
C62 C61 C66 117.5(12) n
C62 C61 P4 121.6(9) n
C66 C61 P4 120.9(9) n
C63 C62 C61 120.2(12) n
C64 C63 C62 120.7(13) n
C63 C64 C65 121.5(15) n
C64 C65 C66 117.9(14) n
C65 C66 C61 122.1(13) n

loop_
_geom_bond_atom_site_label_1
_geom_bond_atom_site_label_2
_geom_bond_distance
_geom_bond_publ_flag
Re1 C4 1.94(2) n
Re1 C3 1.98(2) n
Re1 C1 2.01(2) n
Re1 C2 2.03(2) n
Re1 P1 2.489(4) y
Re1 P2 2.584(3) y
Re2 C6 1.936(15) n
Re2 C8 1.98(2) n
Re2 C5 2.00(2) n
Re2 C7 2.003(14) n
Re2 P1 2.487(3) y
Re2 P2 2.604(3) y
Mn1 C12 1.85(2) n
Mn1 C13 1.86(2) n
Mn1 C10 1.86(2) n
Mn1 C9 1.87(2) n
Mn1 C11 1.88(2) n
Mn1 P2 2.515(4) y
P1 C31 1.844(13) y
P2 C41 1.840(12) y
C1 O1 1.12(2) n
C2 O2 1.09(2) n
C3 O3 1.11(2) n
C4 O4 1.16(2) n
C5 O5 1.13(2) n
C6 O6 1.14(2) n
C7 O7 1.12(2) n
C8 O8 1.12(2) n
C9 O9 1.12(2) n
C10 O10 1.13(2) n
C11 O11 1.14(2) n
C12 O12 1.14(2) n
C13 O13 1.10(2) n
C31 C32 1.38(2) n
C31 C36 1.39(2) n
C32 C33 1.38(2) n
C33 C34 1.39(2) n
C34 C35 1.38(2) n
C35 C36 1.38(2) n
C41 C42 1.407(14) n
C41 C46 1.411(14) n
C42 C43 1.36(2) n
C43 C44 1.37(2) n
C44 C45 1.37(2) n
C45 C46 1.37(2) n
Re3 C17 1.946(15) n
Re3 C15 1.960(14) n
Re3 C14 1.97(2) n
Re3 C16 1.97(2) n
Re3 P3 2.486(4) y
Re3 P4 2.582(3) y
Re4 C21 1.93(2) n
Re4 C20 1.933(15) n
Re4 C19 1.93(2) n
Re4 C18 2.00(2) n
Re4 P3 2.488(4) y
Re4 P4 2.609(4) y
Mn2 C26 1.78(2) n
Mn2 C22 1.83(2) n
Mn2 C23 1.85(2) n
Mn2 C25 1.86(2) n
Mn2 C24 1.86(2) n
Mn2 P4 2.523(4) y
P3 C51 1.836(14) y
P4 C61 1.855(12) y
C14 O14 1.12(2) n
C15 O15 1.15(2) n
C16 O16 1.11(2) n
C17 O17 1.15(2) n
C18 O18 1.10(2) n
C19 O19 1.15(2) n
C20 O20 1.16(2) n
C21 O21 1.15(2) n
C22 O22 1.15(2) n
C23 O23 1.13(2) n
C24 O24 1.13(2) n
C25 O25 1.13(2) n
C26 O26 1.17(2) n
C51 C56 1.357(15) n
C51 C52 1.38(2) n
C52 C53 1.37(2) n
C53 C54 1.36(2) n
C54 C55 1.36(2) n
C55 C56 1.37(2) n
C61 C62 1.394(14) n
C61 C66 1.395(13) n
C62 C63 1.38(2) n
C63 C64 1.36(2) n
C64 C65 1.37(2) n
C65 C66 1.39(2) n
